data_4027664
loop_
_publ_author_name
'Ming-Chang P. Yeh'
'Chia-Jung Liang'
'Chern-Wei Fan'
'Wei-Hang Chiu'
'Jun-Yuan Lo'

_publ_section_title
;
 Synthesis of 2-Azaspiro[4.6]undec-7-enes from
 N-Tosyl-N-(3-arylpropargyl)-Tethered 3-Methylcyclohex-2-en-1-ols
;
_journal_name_full 'Journal of Organic Chemistry'
_journal_page_first 9707
_journal_page_last 9717
_journal_paper_doi 10.1021/jo301764g
_journal_volume 77
_journal_year 2012
_chemical_formula_moiety 'C24 H26 Br N O2 S'
_chemical_formula_sum 'C24 H26 Br N O2 S'
_chemical_formula_weight 472.43
_chemical_name_systematic
;
 ?
;
_space_group_IT_number 14
_symmetry_cell_setting monoclinic
_symmetry_space_group_name_Hall '-P 2yn'
_symmetry_space_group_name_H-M 'P 1 21/n 1'
_atom_sites_solution_hydrogens geom
_atom_sites_solution_primary direct
_atom_sites_solution_secondary difmap
_audit_creation_method SHELXL-97
_cell_angle_alpha 90.00
_cell_angle_beta 96.517(2)
_cell_angle_gamma 90.00
_cell_formula_units_Z 4
_cell_length_a 13.7061(5)
_cell_length_b 8.9543(4)
_cell_length_c 18.3545(7)
_cell_measurement_reflns_used 0
_cell_measurement_temperature 200(2)
_cell_measurement_theta_max 0
_cell_measurement_theta_min 0
_cell_volume 2238.06(16)
_computing_molecular_graphics 'Ortep-3 for Windows (Farrugia, 1997)'
_computing_publication_material 'WinGX publication routines (Farrugia, 1999)'
_computing_structure_refinement 'SHELXL-97 (Sheldrick, 1997)'
_computing_structure_solution 'SHELXS-86 (Sheldrick, 1986)'
_diffrn_ambient_temperature 200(2)
_diffrn_measured_fraction_theta_full 0.975
_diffrn_measured_fraction_theta_max 0.975
_diffrn_radiation_monochromator graphite
_diffrn_radiation_source 'fine-focus sealed tube'
_diffrn_radiation_type MoK\a
_diffrn_radiation_wavelength 0.71073
_diffrn_reflns_av_R_equivalents 0.0288
_diffrn_reflns_av_sigmaI/netI 0.0348
_diffrn_reflns_limit_h_max 15
_diffrn_reflns_limit_h_min -15
_diffrn_reflns_limit_k_max 10
_diffrn_reflns_limit_k_min -10
_diffrn_reflns_limit_l_max 21
_diffrn_reflns_limit_l_min -17
_diffrn_reflns_number 13723
_diffrn_reflns_theta_full 24.99
_diffrn_reflns_theta_max 24.99
_diffrn_reflns_theta_min 1.76
_exptl_absorpt_coefficient_mu 1.950
_exptl_absorpt_correction_T_max 0.7720
_exptl_absorpt_correction_T_min 0.5924
_exptl_absorpt_correction_type multi-scan
_exptl_crystal_colour colorless
_exptl_crystal_density_diffrn 1.402
_exptl_crystal_description prism
_exptl_crystal_F_000 976
_exptl_crystal_size_max 0.30
_exptl_crystal_size_mid 0.28
_exptl_crystal_size_min 0.14
_refine_diff_density_max 0.581
_refine_diff_density_min -0.503
_refine_diff_density_rms 0.102
_refine_ls_extinction_method none
_refine_ls_goodness_of_fit_ref 1.099
_refine_ls_hydrogen_treatment constr
_refine_ls_matrix_type full
_refine_ls_number_parameters 262
_refine_ls_number_reflns 3830
_refine_ls_number_restraints 0
_refine_ls_restrained_S_all 1.099
_refine_ls_R_factor_all 0.0538
_refine_ls_R_factor_gt 0.0387
_refine_ls_shift/su_max 0.003
_refine_ls_shift/su_mean 0.000
_refine_ls_structure_factor_coef Fsqd
_refine_ls_weighting_details 'calc w=1/[\s^2^(Fo^2^)+(0.0593P)^2^+1.6160P] where P=(Fo^2^+2Fc^2^)/3'
_refine_ls_weighting_scheme calc
_refine_ls_wR_factor_gt 0.1004
_refine_ls_wR_factor_ref 0.1149
_reflns_number_gt 3178
_reflns_number_total 3830
_reflns_threshold_expression >2sigma(I)
_cod_data_source_file jo301764g_si_007.cif
_cod_data_source_block a12765
_cod_original_cell_volume 2238.06(15)
_cod_original_sg_symbol_H-M 'P 21/n'
_cod_database_code 4027664

loop_
_symmetry_equiv_pos_as_xyz
'x, y, z'
'-x+1/2, y+1/2, -z+1/2'
'-x, -y, -z'
'x-1/2, -y-1/2, z-1/2'

loop_
_atom_site_label
_atom_site_type_symbol
_atom_site_fract_x
_atom_site_fract_y
_atom_site_fract_z
_atom_site_U_iso_or_equiv
_atom_site_adp_type
_atom_site_occupancy
_atom_site_symmetry_multiplicity
_atom_site_calc_flag
_atom_site_refinement_flags
C1 C -0.1519(2) -0.0055(4) 0.21511(18) 0.0342(8) Uani 1 1 d .
C2 C -0.1781(3) -0.1221(4) 0.16724(19) 0.0370(8) Uani 1 1 d .
H2 H -0.1320 -0.1984 0.1600 0.044 Uiso 1 1 calc R
C3 C -0.2713(3) -0.1270(5) 0.13003(19) 0.0454(10) Uani 1 1 d .
H3 H -0.2889 -0.2069 0.0971 0.054 Uiso 1 1 calc R
C4 C -0.3399(3) -0.0168(5) 0.1401(2) 0.0468(10) Uani 1 1 d .
C5 C -0.4433(3) -0.0260(7) 0.1019(3) 0.0763(15) Uani 1 1 d .
H5A H -0.4504 -0.1166 0.0718 0.115 Uiso 1 1 calc R
H5B H -0.4567 0.0618 0.0704 0.115 Uiso 1 1 calc R
H5C H -0.4900 -0.0290 0.1386 0.115 Uiso 1 1 calc R
C6 C -0.3119(3) 0.1004(5) 0.1867(3) 0.0647(13) Uani 1 1 d .
H6 H -0.3576 0.1776 0.1933 0.078 Uiso 1 1 calc R
C7 C -0.2184(3) 0.1074(5) 0.2240(2) 0.0548(11) Uani 1 1 d .
H7 H -0.2000 0.1893 0.2555 0.066 Uiso 1 1 calc R
C8 C 0.0260(2) 0.2429(4) 0.19713(17) 0.0307(7) Uani 1 1 d .
H8A H 0.0421 0.3054 0.2414 0.037 Uiso 1 1 calc R
H8B H -0.0421 0.2646 0.1756 0.037 Uiso 1 1 calc R
C9 C 0.0988(2) 0.2684(4) 0.14149(16) 0.0272(7) Uani 1 1 d .
C10 C 0.1212(2) 0.4026(4) 0.11767(17) 0.0291(7) Uani 1 1 d .
C11 C 0.1908(2) 0.4440(4) 0.06462(18) 0.0312(8) Uani 1 1 d .
C12 C 0.1563(3) 0.4769(5) -0.00800(19) 0.0426(9) Uani 1 1 d .
H12 H 0.0876 0.4774 -0.0230 0.051 Uiso 1 1 calc R
C13 C 0.2209(3) 0.5087(5) -0.0580(2) 0.0522(11) Uani 1 1 d .
H13 H 0.1966 0.5290 -0.1076 0.063 Uiso 1 1 calc R
C14 C 0.3209(3) 0.5112(5) -0.0366(2) 0.0527(11) Uani 1 1 d .
H14 H 0.3652 0.5342 -0.0712 0.063 Uiso 1 1 calc R
C15 C 0.3558(3) 0.4803(5) 0.0350(2) 0.0483(10) Uani 1 1 d .
H15 H 0.4245 0.4810 0.0498 0.058 Uiso 1 1 calc R
C16 C 0.2912(3) 0.4481(4) 0.0858(2) 0.0391(9) Uani 1 1 d .
H16 H 0.3159 0.4288 0.1354 0.047 Uiso 1 1 calc R
C17 C 0.1404(2) 0.1168(4) 0.12182(16) 0.0269(7) Uani 1 1 d .
C18 C 0.2417(2) 0.0966(4) 0.16849(18) 0.0333(8) Uani 1 1 d .
H18A H 0.2906 0.1586 0.1466 0.040 Uiso 1 1 calc R
H18B H 0.2365 0.1358 0.2183 0.040 Uiso 1 1 calc R
C19 C 0.2798(3) -0.0594(5) 0.1755(3) 0.0551(11) Uani 1 1 d .
H19 H 0.2920 -0.0984 0.2238 0.066 Uiso 1 1 calc R
C20 C 0.2977(3) -0.1453(6) 0.1236(3) 0.0752(15) Uani 1 1 d .
H20 H 0.3258 -0.2399 0.1367 0.090 Uiso 1 1 calc R
C21 C 0.2792(4) -0.1119(6) 0.0475(3) 0.0815(18) Uani 1 1 d .
H21A H 0.2968 -0.2009 0.0198 0.098 Uiso 1 1 calc R
H21B H 0.3241 -0.0303 0.0366 0.098 Uiso 1 1 calc R
C22 C 0.1735(3) -0.0653(4) 0.0178(2) 0.0501(11) Uani 1 1 d .
H22A H 0.1657 -0.0737 -0.0363 0.060 Uiso 1 1 calc R
H22B H 0.1267 -0.1358 0.0367 0.060 Uiso 1 1 calc R
C23 C 0.1469(3) 0.0944(4) 0.03897(17) 0.0341(8) Uani 1 1 d .
H23A H 0.0829 0.1213 0.0116 0.041 Uiso 1 1 calc R
H23B H 0.1968 0.1638 0.0234 0.041 Uiso 1 1 calc R
C24 C 0.0649(2) 0.0098(4) 0.14820(17) 0.0313(8) Uani 1 1 d .
H24A H 0.0070 -0.0012 0.1111 0.038 Uiso 1 1 calc R
H24B H 0.0939 -0.0899 0.1597 0.038 Uiso 1 1 calc R
N1 N 0.0389(2) 0.0841(3) 0.21427(15) 0.0309(6) Uani 1 1 d .
O1 O 0.00060(17) -0.1489(3) 0.27585(14) 0.0485(7) Uani 1 1 d .
O2 O -0.04032(18) 0.0970(3) 0.32690(13) 0.0486(7) Uani 1 1 d .
S1 S -0.03446(6) 0.00142(11) 0.26531(5) 0.0356(2) Uani 1 1 d .
Br1 Br 0.05981(3) 0.57455(4) 0.15706(2) 0.03986(16) Uani 1 1 d .

loop_
_atom_site_aniso_label
_atom_site_aniso_U_11
_atom_site_aniso_U_22
_atom_site_aniso_U_33
_atom_site_aniso_U_23
_atom_site_aniso_U_13
_atom_site_aniso_U_12
C1 0.0322(18) 0.040(2) 0.0322(18) 0.0029(17) 0.0126(14) -0.0024(16)
C2 0.0385(19) 0.032(2) 0.042(2) 0.0008(17) 0.0108(15) -0.0003(16)
C3 0.054(2) 0.047(2) 0.0359(19) -0.0044(18) 0.0068(17) -0.015(2)
C4 0.034(2) 0.065(3) 0.042(2) 0.004(2) 0.0049(16) -0.002(2)
C5 0.045(3) 0.116(5) 0.065(3) 0.013(3) -0.007(2) -0.006(3)
C6 0.042(2) 0.075(4) 0.077(3) -0.019(3) 0.007(2) 0.022(2)
C7 0.043(2) 0.061(3) 0.061(3) -0.024(2) 0.0081(19) 0.003(2)
C8 0.0319(17) 0.0265(19) 0.0348(18) -0.0041(15) 0.0079(14) -0.0014(14)
C9 0.0234(15) 0.029(2) 0.0285(16) -0.0027(14) 0.0010(13) 0.0014(14)
C10 0.0287(17) 0.026(2) 0.0316(17) -0.0027(15) -0.0002(13) 0.0003(14)
C11 0.0350(18) 0.0225(19) 0.0357(18) -0.0008(15) 0.0028(14) -0.0013(14)
C12 0.042(2) 0.048(2) 0.038(2) 0.0040(18) 0.0045(16) 0.0024(18)
C13 0.068(3) 0.051(3) 0.039(2) 0.005(2) 0.0124(19) 0.002(2)
C14 0.059(3) 0.049(3) 0.056(3) -0.005(2) 0.032(2) -0.001(2)
C15 0.035(2) 0.052(3) 0.061(3) -0.004(2) 0.0143(18) -0.0053(19)
C16 0.0356(19) 0.038(2) 0.043(2) -0.0020(17) 0.0032(16) -0.0035(16)
C17 0.0265(16) 0.0273(19) 0.0273(16) -0.0018(14) 0.0048(13) -0.0002(14)
C18 0.0305(17) 0.034(2) 0.0355(18) 0.0009(15) 0.0025(14) 0.0017(15)
C19 0.046(2) 0.045(3) 0.070(3) -0.009(2) -0.011(2) 0.011(2)
C20 0.052(3) 0.068(3) 0.103(4) -0.020(3) -0.004(3) 0.013(3)
C21 0.137(5) 0.048(3) 0.068(3) 0.009(2) 0.048(3) 0.048(3)
C22 0.076(3) 0.044(3) 0.033(2) -0.0153(18) 0.0172(19) -0.023(2)
C23 0.0383(19) 0.036(2) 0.0293(17) -0.0024(15) 0.0081(14) -0.0015(16)
C24 0.0312(18) 0.029(2) 0.0344(18) -0.0025(15) 0.0095(14) 0.0001(15)
N1 0.0321(15) 0.0295(17) 0.0327(15) 0.0002(13) 0.0105(11) -0.0033(12)
O1 0.0380(13) 0.0469(17) 0.0607(16) 0.0213(14) 0.0059(12) -0.0037(13)
O2 0.0472(15) 0.069(2) 0.0307(13) -0.0053(13) 0.0099(11) -0.0138(13)
S1 0.0314(5) 0.0440(6) 0.0324(5) 0.0059(4) 0.0079(3) -0.0051(4)
Br1 0.0412(2) 0.0293(2) 0.0496(3) -0.00281(17) 0.00718(16) 0.00478(16)

loop_
_atom_type_symbol
_atom_type_description
_atom_type_scat_dispersion_real
_atom_type_scat_dispersion_imag
_atom_type_scat_source
C C 0.0033 0.0016 'International Tables Vol C Tables 4.2.6.8 and 6.1.1.4'
H H 0.0000 0.0000 'International Tables Vol C Tables 4.2.6.8 and 6.1.1.4'
N N 0.0061 0.0033 'International Tables Vol C Tables 4.2.6.8 and 6.1.1.4'
O O 0.0106 0.0060 'International Tables Vol C Tables 4.2.6.8 and 6.1.1.4'
S S 0.1246 0.1234 'International Tables Vol C Tables 4.2.6.8 and 6.1.1.4'
Br Br -0.2901 2.4595 'International Tables Vol C Tables 4.2.6.8 and 6.1.1.4'

loop_
_geom_angle_atom_site_label_1
_geom_angle_atom_site_label_2
_geom_angle_atom_site_label_3
_geom_angle
C7 C1 C2 120.0(3)
C7 C1 S1 119.2(3)
C2 C1 S1 120.9(3)
C3 C2 C1 119.7(4)
C3 C2 H2 120.1
C1 C2 H2 120.1
C2 C3 C4 121.0(4)
C2 C3 H3 119.5
C4 C3 H3 119.5
C6 C4 C3 118.5(4)
C6 C4 C5 120.6(4)
C3 C4 C5 120.9(4)
C4 C5 H5A 109.5
C4 C5 H5B 109.5
H5A C5 H5B 109.5
C4 C5 H5C 109.5
H5A C5 H5C 109.5
H5B C5 H5C 109.5
C4 C6 C7 121.2(4)
C4 C6 H6 119.4
C7 C6 H6 119.4
C1 C7 C6 119.6(4)
C1 C7 H7 120.2
C6 C7 H7 120.2
N1 C8 C9 102.5(3)
N1 C8 H8A 111.3
C9 C8 H8A 111.3
N1 C8 H8B 111.3
C9 C8 H8B 111.3
H8A C8 H8B 109.2
C10 C9 C8 123.4(3)
C10 C9 C17 128.2(3)
C8 C9 C17 108.4(3)
C9 C10 C11 129.2(3)
C9 C10 Br1 118.1(2)
C11 C10 Br1 112.7(2)
C16 C11 C12 118.7(3)
C16 C11 C10 120.9(3)
C12 C11 C10 120.4(3)
C13 C12 C11 120.5(4)
C13 C12 H12 119.8
C11 C12 H12 119.8
C12 C13 C14 120.4(4)
C12 C13 H13 119.8
C14 C13 H13 119.8
C15 C14 C13 119.6(4)
C15 C14 H14 120.2
C13 C14 H14 120.2
C14 C15 C16 120.3(4)
C14 C15 H15 119.9
C16 C15 H15 119.9
C11 C16 C15 120.4(3)
C11 C16 H16 119.8
C15 C16 H16 119.8
C24 C17 C9 101.4(2)
C24 C17 C23 110.3(3)
C9 C17 C23 114.3(3)
C24 C17 C18 110.3(3)
C9 C17 C18 107.8(2)
C23 C17 C18 112.3(3)
C19 C18 C17 116.0(3)
C19 C18 H18A 108.3
C17 C18 H18A 108.3
C19 C18 H18B 108.3
C17 C18 H18B 108.3
H18A C18 H18B 107.4
C20 C19 C18 126.7(5)
C20 C19 H19 116.6
C18 C19 H19 116.6
C19 C20 C21 125.5(5)
C19 C20 H20 117.2
C21 C20 H20 117.2
C20 C21 C22 117.3(4)
C20 C21 H21A 108.0
C22 C21 H21A 108.0
C20 C21 H21B 108.0
C22 C21 H21B 108.0
H21A C21 H21B 107.2
C23 C22 C21 113.6(3)
C23 C22 H22A 108.8
C21 C22 H22A 108.8
C23 C22 H22B 108.8
C21 C22 H22B 108.8
H22A C22 H22B 107.7
C22 C23 C17 114.3(3)
C22 C23 H23A 108.7
C17 C23 H23A 108.7
C22 C23 H23B 108.7
C17 C23 H23B 108.7
H23A C23 H23B 107.6
N1 C24 C17 102.4(3)
N1 C24 H24A 111.3
C17 C24 H24A 111.3
N1 C24 H24B 111.3
C17 C24 H24B 111.3
H24A C24 H24B 109.2
C24 N1 C8 107.4(2)
C24 N1 S1 119.7(2)
C8 N1 S1 119.9(2)
O2 S1 O1 120.26(17)
O2 S1 N1 106.08(15)
O1 S1 N1 106.55(14)
O2 S1 C1 107.75(16)
O1 S1 C1 108.03(17)
N1 S1 C1 107.59(15)

loop_
_geom_bond_atom_site_label_1
_geom_bond_atom_site_label_2
_geom_bond_distance
C1 C7 1.384(5)
C1 C2 1.385(5)
C1 S1 1.763(3)
C2 C3 1.380(5)
C2 H2 0.9500
C3 C4 1.389(6)
C3 H3 0.9500
C4 C6 1.381(6)
C4 C5 1.510(5)
C5 H5A 0.9800
C5 H5B 0.9800
C5 H5C 0.9800
C6 C7 1.384(6)
C6 H6 0.9500
C7 H7 0.9500
C8 N1 1.462(4)
C8 C9 1.524(4)
C8 H8A 0.9900
C8 H8B 0.9900
C9 C10 1.327(5)
C9 C17 1.531(4)
C10 C11 1.485(5)
C10 Br1 1.934(3)
C11 C16 1.387(5)
C11 C12 1.394(5)
C12 C13 1.376(5)
C12 H12 0.9500
C13 C14 1.382(6)
C13 H13 0.9500
C14 C15 1.376(6)
C14 H14 0.9500
C15 C16 1.387(5)
C15 H15 0.9500
C16 H16 0.9500
C17 C24 1.528(4)
C17 C23 1.546(4)
C17 C18 1.557(4)
C18 C19 1.491(5)
C18 H18A 0.9900
C18 H18B 0.9900
C19 C20 1.270(6)
C19 H19 0.9500
C20 C21 1.423(7)
C20 H20 0.9500
C21 C22 1.547(7)
C21 H21A 0.9900
C21 H21B 0.9900
C22 C23 1.536(5)
C22 H22A 0.9900
C22 H22B 0.9900
C23 H23A 0.9900
C23 H23B 0.9900
C24 N1 1.463(4)
C24 H24A 0.9900
C24 H24B 0.9900
N1 S1 1.628(3)
O1 S1 1.435(3)
O2 S1 1.427(3)
